data_4122525
loop_
_publ_author_name
'Zhao, Xiang'
'Wong, Matthew'
'Mao, Chengyu'
'Trieu, Thuong Xinh'
'Zhang, Jian'
'Feng, Pingyun'
'Bu, Xianhui'

_publ_section_title
;
 Size-selective crystallization of homochiral camphorate metal-organic
 frameworks for lanthanide separation.
;
_journal_issue 36
_journal_name_full 'Journal of the American Chemical Society'
_journal_page_first 12572
_journal_page_last 12575
_journal_paper_doi 10.1021/ja5067306
_journal_volume 136
_journal_year 2014
_chemical_absolute_configuration rm
_chemical_formula_sum 'C11 H15 O6 Yb'
_chemical_formula_weight 416.27
_chemical_name_systematic
; 
 ? 
;
_space_group_IT_number 19
_symmetry_cell_setting orthorhombic
_symmetry_space_group_name_Hall 'P 2ac 2ab'
_symmetry_space_group_name_H-M 'P 21 21 21'
_atom_sites_solution_hydrogens geom
_atom_sites_solution_primary direct
_atom_sites_solution_secondary difmap
_audit_creation_method SHELXL-97
_cell_angle_alpha 90.00
_cell_angle_beta 90.00
_cell_angle_gamma 90.00
_cell_formula_units_Z 4
_cell_length_a 8.0669(2)
_cell_length_b 10.9191(3)
_cell_length_c 14.7177(4)
_cell_measurement_temperature 173(2)
_cell_volume 1296.38(6)
_computing_structure_refinement 'SHELXL-97 (Sheldrick, 1997)'
_computing_structure_solution 'SHELXS-97 (Sheldrick, 1990)'
_diffrn_ambient_temperature 173(2)
_diffrn_measured_fraction_theta_full 0.713
_diffrn_measured_fraction_theta_max 0.713
_diffrn_radiation_monochromator graphite
_diffrn_radiation_source 'fine-focus sealed tube'
_diffrn_radiation_type MoK\a
_diffrn_radiation_wavelength 0.71073
_diffrn_reflns_av_R_equivalents 0.0274
_diffrn_reflns_av_sigmaI/netI 0.0361
_diffrn_reflns_limit_h_max 9
_diffrn_reflns_limit_h_min -10
_diffrn_reflns_limit_k_max 13
_diffrn_reflns_limit_k_min -15
_diffrn_reflns_limit_l_max 17
_diffrn_reflns_limit_l_min -12
_diffrn_reflns_number 9435
_diffrn_reflns_theta_full 31.20
_diffrn_reflns_theta_max 31.20
_diffrn_reflns_theta_min 2.32
_exptl_absorpt_coefficient_mu 7.230
_exptl_absorpt_correction_T_max 0.7462
_exptl_absorpt_correction_T_min 0.5789
_exptl_absorpt_correction_type multi-scan
_exptl_absorpt_process_details 'SADABS 2012/1'
_exptl_crystal_colour colorless
_exptl_crystal_density_diffrn 2.133
_exptl_crystal_density_method 'not measured'
_exptl_crystal_description prism
_exptl_crystal_F_000 796
_exptl_crystal_size_max 0.053
_exptl_crystal_size_mid 0.050
_exptl_crystal_size_min 0.048
_refine_diff_density_max 1.258
_refine_diff_density_min -0.856
_refine_diff_density_rms 0.147
_refine_ls_abs_structure_details 'Flack H D (1983), Acta Cryst. A39, 876-881'
_refine_ls_abs_structure_Flack 0.01(2)
_refine_ls_extinction_method none
_refine_ls_goodness_of_fit_ref 1.083
_refine_ls_hydrogen_treatment constr
_refine_ls_matrix_type full
_refine_ls_number_parameters 163
_refine_ls_number_reflns 2781
_refine_ls_number_restraints 0
_refine_ls_restrained_S_all 1.083
_refine_ls_R_factor_all 0.0376
_refine_ls_R_factor_gt 0.0301
_refine_ls_shift/su_max 0.001
_refine_ls_shift/su_mean 0.000
_refine_ls_structure_factor_coef Fsqd
_refine_ls_weighting_details 'calc w=1/[\s^2^(Fo^2^)+(0.0224P)^2^+3.3329P] where P=(Fo^2^+2Fc^2^)/3'
_refine_ls_weighting_scheme calc
_refine_ls_wR_factor_gt 0.0613
_refine_ls_wR_factor_ref 0.0643
_reflns_number_gt 2406
_reflns_number_total 2781
_reflns_threshold_expression >2sigma(I)
_cod_data_source_file ja5067306_si_002.cif
_cod_data_source_block CPM-29-Yb
_cod_depositor_comments
;
The following automatic conversions were performed:

'_symmetry_cell_setting' value 'Orthorhombic' changed to
'orthorhombic' according to
/home/saulius/struct/COD-crude-data--automatic-downloads/rss-feeds/ACS/lib/dictionaries/cif_core.dic
dictionary named 'cif_core.dic' version 2.4.2 from 2011-04-26.

Automatic conversion script
Id: cif_fix_values 2281 2013-09-26 08:29:07Z andrius 

 Adding full bibliography for 4122510--4122534.cif.
;
_cod_database_code 4122525

loop_
_symmetry_equiv_pos_as_xyz
'x, y, z'
'-x+1/2, -y, z+1/2'
'-x, y+1/2, -z+1/2'
'x+1/2, -y+1/2, -z'

loop_
_atom_site_label
_atom_site_type_symbol
_atom_site_fract_x
_atom_site_fract_y
_atom_site_fract_z
_atom_site_U_iso_or_equiv
_atom_site_adp_type
_atom_site_occupancy
_atom_site_symmetry_multiplicity
_atom_site_calc_flag
_atom_site_refinement_flags
Yb1 Yb -0.07229(3) 0.293753(19) 1.00169(3) 0.02130(9) Uani 1 1 d .
O4 O 0.0539(6) 0.2926(5) 0.8696(4) 0.0391(13) Uani 1 1 d .
O6 O -0.1949(7) 0.4808(5) 0.9478(5) 0.0535(17) Uani 1 1 d .
O5 O -0.3513(6) 0.3176(4) 0.9431(4) 0.0310(12) Uani 1 1 d .
C3 C 0.1789(8) 0.2736(6) 0.7239(5) 0.0263(16) Uani 1 1 d .
H3A H 0.2370 0.2006 0.7017 0.032 Uiso 1 1 calc R
C7 C 0.1791(8) 0.2604(6) 0.8263(6) 0.0281(17) Uani 1 1 d .
O3 O 0.3067(6) 0.2172(5) 0.8647(4) 0.0393(13) Uani 1 1 d .
C10 C 0.2635(19) 0.4917(10) 0.7512(8) 0.053(2) Uani 1 1 d .
H10A H 0.3079 0.4754 0.8105 0.079 Uiso 1 1 calc R
H10B H 0.1478 0.5111 0.7562 0.079 Uiso 1 1 calc R
H10C H 0.3212 0.5598 0.7246 0.079 Uiso 1 1 calc R
C11 C -0.3309(10) 0.4307(7) 0.9292(6) 0.040(2) Uani 1 1 d .
H11A H -0.4169 0.4772 0.9050 0.048 Uiso 1 1 calc R
C2 C 0.2848(13) 0.3806(9) 0.6921(7) 0.064(3) Uani 1 1 d .
C4 C 0.0139(18) 0.2661(19) 0.6833(9) 0.166(11) Uani 1 1 d .
H4A H -0.0732 0.2660 0.7287 0.200 Uiso 1 1 calc R
H4B H 0.0021 0.1955 0.6439 0.200 Uiso 1 1 calc R
C5 C 0.0211(13) 0.4015(11) 0.6234(10) 0.101(5) Uani 1 1 d .
H5A H -0.0516 0.3991 0.5709 0.121 Uiso 1 1 calc R
H5B H -0.0088 0.4707 0.6613 0.121 Uiso 1 1 calc R
C1 C 0.2123(9) 0.4074(6) 0.5936(5) 0.0258(16) Uani 1 1 d .
C6 C 0.2568(8) 0.5337(6) 0.5573(5) 0.0257(16) Uani 1 1 d .
C8 C 0.279(2) 0.3161(8) 0.5313(11) 0.159(9) Uani 1 1 d .
H8A H 0.2358 0.3300 0.4715 0.239 Uiso 1 1 calc R
H8B H 0.2482 0.2357 0.5515 0.239 Uiso 1 1 calc R
H8C H 0.3979 0.3224 0.5299 0.239 Uiso 1 1 calc R
O2 O 0.1432(6) 0.6019(4) 0.5300(4) 0.0370(16) Uani 1 1 d .
O1 O 0.4072(6) 0.5619(5) 0.5539(4) 0.0377(13) Uani 1 1 d .
C9 C 0.455(2) 0.324(2) 0.6848(10) 0.200(12) Uani 1 1 d .
H9A H 0.4993 0.3103 0.7445 0.299 Uiso 1 1 calc R
H9B H 0.5273 0.3777 0.6518 0.299 Uiso 1 1 calc R
H9C H 0.4475 0.2469 0.6533 0.299 Uiso 1 1 calc R

loop_
_atom_site_aniso_label
_atom_site_aniso_U_11
_atom_site_aniso_U_22
_atom_site_aniso_U_33
_atom_site_aniso_U_23
_atom_site_aniso_U_13
_atom_site_aniso_U_12
Yb1 0.01475(12) 0.02571(11) 0.02344(18) -0.0019(3) 0.0016(2) -0.00098(9)
O4 0.038(3) 0.056(3) 0.023(4) 0.007(3) 0.009(2) 0.007(3)
O6 0.034(3) 0.034(3) 0.093(5) 0.008(3) -0.004(3) -0.002(2)
O5 0.020(2) 0.033(3) 0.040(4) 0.005(2) 0.003(2) 0.002(2)
C3 0.032(4) 0.032(4) 0.014(5) 0.003(3) 0.000(3) -0.005(3)
C7 0.029(4) 0.031(3) 0.024(5) 0.001(3) 0.002(3) -0.002(3)
O3 0.039(3) 0.057(3) 0.022(4) 0.006(3) -0.006(2) 0.007(3)
C10 0.087(7) 0.040(4) 0.031(5) -0.010(3) 0.003(4) -0.024(4)
C11 0.027(4) 0.040(4) 0.052(7) 0.009(4) -0.004(4) 0.007(3)
C2 0.068(6) 0.063(6) 0.059(8) 0.026(5) -0.010(6) -0.015(6)
C4 0.098(10) 0.37(3) 0.034(8) 0.024(12) -0.003(7) -0.154(16)
C5 0.057(7) 0.081(8) 0.165(14) 0.076(9) -0.039(8) -0.033(6)
C1 0.027(3) 0.033(3) 0.018(5) 0.008(3) 0.000(3) -0.002(3)
C6 0.027(4) 0.028(3) 0.022(5) 0.001(3) 0.000(3) -0.002(3)
C8 0.219(17) 0.032(5) 0.23(2) -0.018(7) 0.176(16) -0.015(7)
O2 0.027(2) 0.030(2) 0.053(5) 0.011(2) -0.010(2) 0.001(2)
O1 0.023(3) 0.039(3) 0.051(4) 0.016(3) 0.003(2) -0.006(2)
C9 0.186(18) 0.34(3) 0.071(12) 0.048(15) 0.033(11) 0.22(2)

loop_
_atom_type_symbol
_atom_type_description
_atom_type_scat_dispersion_real
_atom_type_scat_dispersion_imag
_atom_type_scat_source
C C 0.0033 0.0016 'International Tables Vol C Tables 4.2.6.8 and 6.1.1.4'
H H 0.0000 0.0000 'International Tables Vol C Tables 4.2.6.8 and 6.1.1.4'
O O 0.0106 0.0060 'International Tables Vol C Tables 4.2.6.8 and 6.1.1.4'
Yb Yb -0.3850 5.5486 'International Tables Vol C Tables 4.2.6.8 and 6.1.1.4'

loop_
_geom_angle_atom_site_label_1
_geom_angle_atom_site_label_2
_geom_angle_atom_site_label_3
_geom_angle
_geom_angle_site_symmetry_1
_geom_angle_site_symmetry_3
O4 Yb1 O3 176.3(2) . 4_457
O4 Yb1 O1 91.9(2) . 2_565
O3 Yb1 O1 89.7(2) 4_457 2_565
O4 Yb1 O2 85.9(2) . 3_546
O3 Yb1 O2 91.3(2) 4_457 3_546
O1 Yb1 O2 154.73(19) 2_565 3_546
O4 Yb1 O5 87.16(19) . 4_557
O3 Yb1 O5 89.97(19) 4_457 4_557
O1 Yb1 O5 77.69(18) 2_565 4_557
O2 Yb1 O5 77.06(17) 3_546 4_557
O4 Yb1 O6 84.5(2) . .
O3 Yb1 O6 99.1(2) 4_457 .
O1 Yb1 O6 75.9(2) 2_565 .
O2 Yb1 O6 128.75(19) 3_546 .
O5 Yb1 O6 151.93(18) 4_557 .
O4 Yb1 O5 96.67(19) . .
O3 Yb1 O5 84.93(19) 4_457 .
O1 Yb1 O5 127.50(17) 2_565 .
O2 Yb1 O5 77.71(16) 3_546 .
O5 Yb1 O5 154.13(9) 4_557 .
O6 Yb1 O5 53.81(17) . .
O4 Yb1 C11 90.6(2) . .
O3 Yb1 C11 92.3(2) 4_457 .
O1 Yb1 C11 101.7(2) 2_565 .
O2 Yb1 C11 103.5(2) 3_546 .
O5 Yb1 C11 177.7(2) 4_557 .
O6 Yb1 C11 26.8(2) . .
O5 Yb1 C11 27.01(18) . .
O4 Yb1 Yb1 116.06(15) . 4_457
O3 Yb1 Yb1 64.30(14) 4_457 4_457
O1 Yb1 Yb1 139.25(13) 2_565 4_457
O2 Yb1 Yb1 61.93(12) 3_546 4_457
O5 Yb1 Yb1 129.43(12) 4_557 4_457
O6 Yb1 Yb1 77.96(13) . 4_457
O5 Yb1 Yb1 28.00(12) . 4_457
C11 Yb1 Yb1 52.36(16) . 4_457
O4 Yb1 Yb1 62.41(14) . 4_557
O3 Yb1 Yb1 115.48(14) 4_457 4_557
O1 Yb1 Yb1 65.22(13) 2_565 4_557
O2 Yb1 Yb1 91.76(12) 3_546 4_557
O5 Yb1 Yb1 29.58(12) 4_557 4_557
O6 Yb1 Yb1 126.32(13) . 4_557
O5 Yb1 Yb1 157.50(13) . 4_557
C11 Yb1 Yb1 148.16(17) . 4_557
Yb1 Yb1 Yb1 153.311(11) 4_457 4_557
C7 O4 Yb1 146.2(5) . .
C11 O6 Yb1 93.5(4) . .
C11 O5 Yb1 132.4(5) . 4_457
C11 O5 Yb1 92.4(5) . .
Yb1 O5 Yb1 122.4(2) 4_457 .
C4 C3 C7 113.7(7) . .
C4 C3 C2 115.4(9) . .
C7 C3 C2 112.2(6) . .
O4 C7 O3 122.4(8) . .
O4 C7 C3 118.8(6) . .
O3 C7 C3 118.8(6) . .
C7 O3 Yb1 141.4(5) . 4_557
O6 C11 O5 120.3(7) . .
O6 C11 Yb1 59.7(4) . .
O5 C11 Yb1 60.6(4) . .
C10 C2 C9 118.5(13) . .
C10 C2 C3 112.2(9) . .
C9 C2 C3 102.5(12) . .
C10 C2 C1 109.7(8) . .
C9 C2 C1 110.2(10) . .
C3 C2 C1 102.4(7) . .
C3 C4 C5 97.5(9) . .
C1 C5 C4 101.9(8) . .
C8 C1 C6 108.1(6) . .
C8 C1 C2 108.1(9) . .
C6 C1 C2 113.6(6) . .
C8 C1 C5 120.0(9) . .
C6 C1 C5 111.0(6) . .
C2 C1 C5 95.6(7) . .
O2 C6 O1 123.5(6) . .
O2 C6 C1 118.7(6) . .
O1 C6 C1 117.7(6) . .
C6 O2 Yb1 145.1(4) . 3_556
C6 O1 Yb1 140.9(5) . 2_564

loop_
_geom_bond_atom_site_label_1
_geom_bond_atom_site_label_2
_geom_bond_distance
_geom_bond_site_symmetry_2
Yb1 O4 2.195(5) .
Yb1 O3 2.198(6) 4_457
Yb1 O1 2.202(5) 2_565
Yb1 O2 2.221(4) 3_546
Yb1 O5 2.306(5) 4_557
Yb1 O6 2.404(5) .
Yb1 O5 2.424(5) .
Yb1 C11 2.780(8) .
Yb1 Yb1 4.14537(15) 4_457
Yb1 Yb1 4.14538(14) 4_557
O4 C7 1.245(8) .
O6 C11 1.255(9) .
O5 C11 1.264(8) .
O5 Yb1 2.306(5) 4_457
C3 C4 1.461(15) .
C3 C7 1.514(11) .
C3 C2 1.521(11) .
C7 O3 1.266(8) .
O3 Yb1 2.198(5) 4_557
C10 C2 1.503(15) .
C2 C9 1.513(16) .
C2 C1 1.591(12) .
C4 C5 1.72(2) .
C5 C1 1.605(13) .
C1 C8 1.458(12) .
C1 C6 1.522(9) .
C6 O2 1.247(8) .
C6 O1 1.253(8) .
O2 Yb1 2.221(4) 3_556
O1 Yb1 2.202(5) 2_564
